data_2105902
loop_
_publ_author_name
'Allan, David R.'
'Bailey, Daniel'
'Bird, Nigel'
'Blake, Alexander J.'
'Champness, Neil R.'
'Huang, Deguang'
'Keane, Conal P.'
'McMaster, Jonathan'
'Prior, Timothy J.'
'Tidey, Jeremiah P.'
'Schr\"oder, Martin'

_publ_section_title
;
 High-pressure studies of palladium and platinum thioether macrocyclic
 dihalide complexes
;
_journal_coeditor_code XK5015
_journal_issue 3
_journal_name_full 'Acta Crystallographica Section B'
_journal_page_first 469
_journal_page_last 486
_journal_paper_doi 10.1107/S2052520614008786
_journal_volume 70
_journal_year 2014
_chemical_formula_moiety 'C6 H12 Br2 Pd S3'
_chemical_formula_sum 'C6 H12 Br2 Pd S3'
_chemical_formula_weight 446.56
_chemical_name_systematic
;
 ?
;
_space_group_IT_number 19
_symmetry_cell_setting orthorhombic
_symmetry_space_group_name_Hall 'P 2ac 2ab'
_symmetry_space_group_name_H-M 'P 21 21 21'
_atom_sites_solution_hydrogens geom
_atom_sites_solution_primary isomor
_audit_creation_method SHELXL97
_cell_angle_alpha 90.00
_cell_angle_beta 90.00
_cell_angle_gamma 90.00
_cell_formula_units_Z 4
_cell_length_a 6.9201(18)
_cell_length_b 11.115(2)
_cell_length_c 11.85(6)
_cell_measurement_pressure 8190000
_cell_measurement_reflns_used 2824
_cell_measurement_temperature 296(2)
_cell_measurement_theta_max 29.7236
_cell_measurement_theta_min 1.7758
_cell_volume 911(5)
_computing_cell_refinement
;CrysAlisPro, Oxford Diffraction Ltd.,
Version 1.171.34.9 (release 08-12-2009 CrysAlis171 .NET)
(compiled Dec  8 2009,17:31:18)
;
_computing_data_collection 'CrystalClear (Rigaku, 2008)'
_computing_data_reduction
;
CrysAlisPro, Oxford Diffraction Ltd.,
Version 1.171.34.9 (release 08-12-2009 CrysAlis171 .NET)
(compiled Dec  8 2009,17:31:18)
;
_computing_publication_material 'enCIFer (Allen et al., 2004); PLATON (Spek, 2009)'
_computing_structure_refinement 'SHELXL97 (Sheldrick, 2008)'
_computing_structure_solution 'SHELXS97 (Sheldrick, 2008)'
_diffrn_ambient_temperature 296(2)
_diffrn_detector_area_resol_mean 28.5714
_diffrn_measured_fraction_theta_full 0.300
_diffrn_measured_fraction_theta_max 0.276
_diffrn_measurement_device_type 'Rigaku 724 CCD area detector on Crystal Logic 4-circle kappa goniometer'
_diffrn_measurement_method omega
_diffrn_radiation_monochromator 'silicon double crystal'
_diffrn_radiation_source 'Diamond Light Source Beamline I19'
_diffrn_radiation_type synchrotron
_diffrn_radiation_wavelength 0.6889
_diffrn_reflns_av_R_equivalents 0.061
_diffrn_reflns_av_sigmaI/netI 0.060
_diffrn_reflns_limit_h_max 8
_diffrn_reflns_limit_h_min -9
_diffrn_reflns_limit_k_max 16
_diffrn_reflns_limit_k_min -14
_diffrn_reflns_limit_l_max 3
_diffrn_reflns_limit_l_min -3
_diffrn_reflns_number 3447
_diffrn_reflns_theta_full 27.50
_diffrn_reflns_theta_max 29.23
_diffrn_reflns_theta_min 3.36
_exptl_absorpt_coefficient_mu 11.427
_exptl_absorpt_correction_T_max 1.00000
_exptl_absorpt_correction_T_min 0.21741
_exptl_absorpt_correction_type multi-scan
_exptl_absorpt_process_details
;
CrysAlisPro, Oxford Diffraction Ltd.,
Version 1.171.34.9 (release 08-12-2009 CrysAlis171 .NET)
(compiled Dec  8 2009,17:31:18)
Empirical absorption correction using spherical harmonics,
 implemented in SCALE3 ABSPACK scaling algorithm.
;
_exptl_crystal_colour Brown
_exptl_crystal_density_diffrn 3.255
_exptl_crystal_description Block
_exptl_crystal_F_000 848
_exptl_crystal_size_max 0.14
_exptl_crystal_size_mid 0.09
_exptl_crystal_size_min 0.07
_refine_diff_density_max 1.22
_refine_diff_density_min -1.30
_refine_ls_abs_structure_details 'Flack H D (1983), Acta Cryst. A39, 876-881'
_refine_ls_abs_structure_Flack 0.03(4)
_refine_ls_extinction_method none
_refine_ls_goodness_of_fit_ref 1.08
_refine_ls_hydrogen_treatment constr
_refine_ls_matrix_type full
_refine_ls_number_parameters 49
_refine_ls_number_reflns 677
_refine_ls_number_restraints 18
_refine_ls_restrained_S_all 1.08
_refine_ls_R_factor_all 0.0588
_refine_ls_R_factor_gt 0.0559
_refine_ls_shift/su_max 0.000
_refine_ls_shift/su_mean 0.000
_refine_ls_structure_factor_coef Fsqd
_refine_ls_weighting_details 'calc w=1/[\s^2^(Fo^2^)+(0.089P)^2^+3.624P] where P=(Fo^2^+2Fc^2^)/3'
_refine_ls_weighting_scheme calc
_refine_ls_wR_factor_gt 0.133
_refine_ls_wR_factor_ref 0.138
_reflns_number_gt 644
_reflns_number_total 677
_reflns_threshold_expression >2sigma(I)
_cod_data_source_file xk5015sup1.cif
_cod_data_source_block cmpd_3_81.9_kbar
_cod_original_cell_volume 911(4)
_cod_database_code 2105902
_cod_database_fobs_code 2105902

loop_
_symmetry_equiv_pos_as_xyz
'x, y, z'
'-x+1/2, -y, z+1/2'
'-x, y+1/2, -z+1/2'
'x+1/2, -y+1/2, -z'

loop_
_atom_site_type_symbol
_atom_site_label
_atom_site_fract_x
_atom_site_fract_y
_atom_site_fract_z
_atom_site_U_iso_or_equiv
_atom_site_adp_type
_atom_site_calc_flag
_atom_site_refinement_flags
_atom_site_occupancy
_atom_site_symmetry_multiplicity
Pd Pd1 0.90751(16) 0.12483(9) 0.6156(4) 0.0111(4) Uiso d U 1 1
Br Br1 0.7366(2) 0.25103(12) 0.7516(5) 0.0208(5) Uiso d U 1 1
Br Br2 1.1685(2) 0.06683(12) 0.7442(6) 0.0179(5) Uiso d U 1 1
S S1 0.6918(6) -0.0986(3) 0.6116(14) 0.0170(8) Uiso d DU 1 1
C C2 0.534(2) -0.0448(10) 0.500(2) 0.0144(16) Uiso d DU 1 1
H H2A 0.5922 -0.0666 0.4284 0.017 Uiso calc R 1 1
H H2B 0.4129 -0.0883 0.5057 0.017 Uiso calc R 1 1
C C3 0.4881(16) 0.0875(8) 0.496(5) 0.0136(16) Uiso d DU 1 1
H H3B 0.4132 0.1074 0.5628 0.016 Uiso calc R 1 1
H H3A 0.4064 0.1021 0.4311 0.016 Uiso calc R 1 1
S S4 0.6908(6) 0.1891(3) 0.4890(13) 0.0132(8) Uiso d DU 1 1
C C5 0.778(2) 0.1493(10) 0.3492(16) 0.0148(16) Uiso d DU 1 1
H H5A 0.6682 0.1354 0.3003 0.018 Uiso calc R 1 1
H H5B 0.8499 0.2170 0.3187 0.018 Uiso calc R 1 1
C C6 0.908(2) 0.0381(11) 0.3464(19) 0.0147(15) Uiso d DU 1 1
H H6A 0.9884 0.0400 0.2793 0.018 Uiso calc R 1 1
H H6B 0.8291 -0.0338 0.3436 0.018 Uiso calc R 1 1
S S7 1.0608(6) 0.0344(3) 0.4715(13) 0.0128(8) Uiso d DU 1 1
C C8 1.0644(18) -0.1231(10) 0.506(4) 0.0138(16) Uiso d DU 1 1
H H8B 1.1223 -0.1660 0.4433 0.017 Uiso calc R 1 1
H H8A 1.1485 -0.1340 0.5708 0.017 Uiso calc R 1 1
C C9 0.873(2) -0.1820(11) 0.533(3) 0.0143(16) Uiso d DU 1 1
H H9B 0.8994 -0.2554 0.5740 0.017 Uiso calc R 1 1
H H9A 0.8145 -0.2056 0.4614 0.017 Uiso calc R 1 1

loop_
_atom_type_symbol
_atom_type_description
_atom_type_scat_dispersion_real
_atom_type_scat_dispersion_imag
_atom_type_scat_source
C C 0.0033 0.0016 'International Tables Vol C Tables 4.2.6.8 and 6.1.1.4'
H H 0.0000 0.0000 'International Tables Vol C Tables 4.2.6.8 and 6.1.1.4'
S S 0.1246 0.1234 'International Tables Vol C Tables 4.2.6.8 and 6.1.1.4'
Br Br -0.2901 2.4595 'International Tables Vol C Tables 4.2.6.8 and 6.1.1.4'
Pd Pd -0.9988 1.0072 'International Tables Vol C Tables 4.2.6.8 and 6.1.1.4'

loop_
_geom_angle_atom_site_label_1
_geom_angle_atom_site_label_2
_geom_angle_atom_site_label_3
_geom_angle_site_symmetry_3
_geom_angle
S4 Pd1 S7 . 87.1(5)
S4 Pd1 Br1 . 86.2(4)
S7 Pd1 Br1 . 170.7(3)
S4 Pd1 Br2 . 174.3(2)
S7 Pd1 Br2 . 90.4(4)
Br1 Pd1 Br2 . 95.6(3)
S4 Pd1 S1 . 85.3(3)
S7 Pd1 S1 . 81.2(3)
Br1 Pd1 S1 . 104.7(2)
Br2 Pd1 S1 . 99.5(2)
S4 Pd1 S4 4_556 86.72(18)
S7 Pd1 S4 4_556 72.3(3)
Br1 Pd1 S4 4_556 100.7(2)
Br2 Pd1 S4 4_556 87.6(2)
S1 Pd1 S4 4_556 152.7(4)
C9 S1 C2 . 101.9(12)
C9 S1 Pd1 . 95.2(5)
C2 S1 Pd1 . 92.3(5)
C3 C2 S1 . 118(2)
C3 C2 H2A . 107.8
S1 C2 H2A . 107.8
C3 C2 H2B . 107.8
S1 C2 H2B . 107.8
H2A C2 H2B . 107.1
C2 C3 S4 . 116.7(10)
C2 C3 H3B . 108.1
S4 C3 H3B . 108.1
C2 C3 H3A . 108.1
S4 C3 H3A . 108.1
H3B C3 H3A . 107.3
C3 S4 C5 . 98.6(18)
C3 S4 Pd1 . 106.8(14)
C5 S4 Pd1 . 108.0(6)
C6 C5 S4 . 114.3(14)
C6 C5 H5A . 108.7
S4 C5 H5A . 108.7
C6 C5 H5B . 108.7
S4 C5 H5B . 108.7
H5A C5 H5B . 107.6
C5 C6 S7 . 110.0(13)
C5 C6 H6A . 109.7
S7 C6 H6A . 109.7
C5 C6 H6B . 109.7
S7 C6 H6B . 109.7
H6A C6 H6B . 108.2
C8 S7 C6 . 102.5(13)
C8 S7 Pd1 . 105.6(13)
C6 S7 Pd1 . 109.5(7)
C9 C8 S7 . 117.2(10)
C9 C8 H8B . 108.0
S7 C8 H8B . 108.0
C9 C8 H8A . 108.0
S7 C8 H8A . 108.0
H8B C8 H8A . 107.3
C8 C9 S1 . 119.4(14)
C8 C9 H9B . 107.5
S1 C9 H9B . 107.5
C8 C9 H9A . 107.5
S1 C9 H9A . 107.5
H9B C9 H9A . 107.0

loop_
_geom_bond_atom_site_label_1
_geom_bond_atom_site_label_2
_geom_bond_site_symmetry_2
_geom_bond_distance
Pd1 S4 . 2.238(12)
Pd1 S7 . 2.247(14)
Pd1 Br1 . 2.441(8)
Pd1 Br2 . 2.449(7)
Pd1 S1 . 2.898(4)
Pd1 S4 4_556 3.107(7)
S1 C9 . 1.817(10)
S1 C2 . 1.815(11)
C2 C3 . 1.506(9)
C2 H2A . 0.9700
C2 H2B . 0.9700
C3 S4 . 1.803(9)
C3 H3B . 0.9700
C3 H3A . 0.9700
S4 C5 . 1.819(13)
C5 C6 . 1.528(9)
C5 H5A . 0.9700
C5 H5B . 0.9700
C6 S7 . 1.820(12)
C6 H6A . 0.9700
C6 H6B . 0.9700
S7 C8 . 1.799(9)
C8 C9 . 1.513(9)
C8 H8B . 0.9700
C8 H8A . 0.9700
C9 H9B . 0.9700
C9 H9A . 0.9700

loop_
_geom_torsion_atom_site_label_1
_geom_torsion_atom_site_label_2
_geom_torsion_atom_site_label_3
_geom_torsion_atom_site_label_4
_geom_torsion
C9 S1 C2 C3 -128(2)
S1 C2 C3 S4 56(4)
C2 C3 S4 C5 67(4)
C3 S4 C5 C6 -83.0(13)
S4 C5 C6 S7 -37.0(14)
C5 C6 S7 C8 141.4(14)
C6 S7 C8 C9 -60(3)
S7 C8 C9 S1 -38(4)
C2 S1 C9 C8 99(3)
